data_7156898
loop_
_publ_author_name
'Huchenski, Blake S. N.'
'Christopherson, Cheyenne J.'
'Robertson, Katherine N.'
'Speed, Alexander W. H.'

_publ_section_title
;
 Bis-aminocyclopropenylidene carbene borane catalyzed imine hydrogenation.
;
_journal_issue 25
_journal_name_full 'Organic &amp; biomolecular chemistry'
_journal_page_first 6158
_journal_page_last 6164
_journal_paper_doi 10.1039/c9ob01053j
_journal_volume 17
_journal_year 2019
_chemical_formula_moiety 'C27 H38 B Cl N2'
_chemical_formula_sum 'C27 H38 B Cl N2'
_chemical_formula_weight 436.85
_space_group_crystal_system triclinic
_space_group_IT_number 1
_space_group_name_Hall 'P 1'
_space_group_name_H-M_alt 'P 1'
_symmetry_space_group_name_Hall 'P 1'
_symmetry_space_group_name_H-M 'P 1'
_atom_sites_solution_hydrogens geom
_audit_creation_method SHELXL-2018/1
_audit_update_record
;
2019-05-06 deposited with the CCDC.    2019-06-04 downloaded from the CCDC.
;
_cell_angle_alpha 92.240(3)
_cell_angle_beta 91.774(3)
_cell_angle_gamma 94.792(3)
_cell_formula_units_Z 2
_cell_length_a 6.2971(15)
_cell_length_b 10.739(3)
_cell_length_c 18.714(5)
_cell_measurement_reflns_used 4398
_cell_measurement_temperature 125(2)
_cell_measurement_theta_max 27.91
_cell_measurement_theta_min 2.83
_cell_volume 1259.4(6)
_computing_cell_refinement 'Bruker SAINT'
_computing_data_collection 'Bruker APEX2'
_computing_data_reduction 'Bruker SAINT'
_computing_structure_refinement 'SHELXL-2018/1 (Sheldrick, 2018)'
_computing_structure_solution 'SHELXT-2014 (Sheldrick, 2018)'
_diffrn_ambient_temperature 125(2)
_diffrn_measured_fraction_theta_full 0.998
_diffrn_measured_fraction_theta_max 0.907
_diffrn_measurement_device_type 'Bruker APEX-II CCD'
_diffrn_measurement_method '\f and \w scans'
_diffrn_radiation_monochromator graphite
_diffrn_radiation_source 'sealed tube'
_diffrn_radiation_type MoK\a
_diffrn_radiation_wavelength 0.71073
_diffrn_reflns_av_R_equivalents 0.0351
_diffrn_reflns_av_unetI/netI 0.1109
_diffrn_reflns_Laue_measured_fraction_full 0.998
_diffrn_reflns_Laue_measured_fraction_max 0.907
_diffrn_reflns_limit_h_max 8
_diffrn_reflns_limit_h_min -8
_diffrn_reflns_limit_k_max 14
_diffrn_reflns_limit_k_min -13
_diffrn_reflns_limit_l_max 25
_diffrn_reflns_limit_l_min -25
_diffrn_reflns_number 15446
_diffrn_reflns_point_group_measured_fraction_full 0.983
_diffrn_reflns_point_group_measured_fraction_max 0.859
_diffrn_reflns_theta_full 25.242
_diffrn_reflns_theta_max 29.028
_diffrn_reflns_theta_min 1.905
_exptl_absorpt_coefficient_mu 0.168
_exptl_absorpt_correction_T_max 0.7458
_exptl_absorpt_correction_T_min 0.6760
_exptl_absorpt_correction_type multi-scan
_exptl_absorpt_process_details 'SADABS; Bruker 2009'
_exptl_crystal_colour colourless
_exptl_crystal_density_diffrn 1.152
_exptl_crystal_description plate
_exptl_crystal_F_000 472
_exptl_crystal_size_max 0.450
_exptl_crystal_size_mid 0.200
_exptl_crystal_size_min 0.150
_refine_diff_density_max 0.460
_refine_diff_density_min -0.294
_refine_diff_density_rms 0.060
_refine_ls_abs_structure_details
;
 Flack x determined using 2712 quotients [(I+)-(I-)]/[(I+)+(I-)]
 (Parsons, Flack and Wagner, Acta Cryst. B69 (2013) 249-259).
;
_refine_ls_abs_structure_Flack 0.04(4)
_refine_ls_extinction_method none
_refine_ls_goodness_of_fit_ref 0.993
_refine_ls_hydrogen_treatment constr
_refine_ls_matrix_type full
_refine_ls_number_parameters 575
_refine_ls_number_reflns 11562
_refine_ls_number_restraints 3
_refine_ls_restrained_S_all 0.993
_refine_ls_R_factor_all 0.1083
_refine_ls_R_factor_gt 0.0643
_refine_ls_shift/su_max 0.000
_refine_ls_shift/su_mean 0.000
_refine_ls_structure_factor_coef Fsqd
_refine_ls_weighting_details 'w=1/[\s^2^(Fo^2^)+(0.0543P)^2^] where P=(Fo^2^+2Fc^2^)/3'
_refine_ls_weighting_scheme calc
_refine_ls_wR_factor_gt 0.1190
_refine_ls_wR_factor_ref 0.1392
_reflns_Friedel_coverage 0.894
_reflns_Friedel_fraction_full 0.967
_reflns_Friedel_fraction_max 0.811
_reflns_number_gt 7858
_reflns_number_total 11562
_reflns_threshold_expression 'I > 2\s(I)'
_cod_data_source_file c9ob01053j2.cif
_cod_data_source_block AS002_cmpd25
_cod_depositor_comments 'Adding full bibliography for 7156897--7156899.cif.'
_cod_original_cell_volume 1259.4(5)
_cod_database_code 7156898
_shelx_shelxl_version_number 2018/1
_shelx_space_group_comment
;
The symmetry employed for this shelxl refinement is uniquely defined
by the following loop, which should always be used as a source of
symmetry information in preference to the above space-group names.
They are only intended as comments.
;
_shelx_estimated_absorpt_t_min 0.928
_shelx_estimated_absorpt_t_max 0.975

loop_
_space_group_symop_operation_xyz
'x, y, z'

loop_
_atom_site_label
_atom_site_type_symbol
_atom_site_fract_x
_atom_site_fract_y
_atom_site_fract_z
_atom_site_U_iso_or_equiv
_atom_site_adp_type
_atom_site_occupancy
_atom_site_site_symmetry_order
_atom_site_calc_flag
_atom_site_refinement_flags_posn
_atom_site_refinement_flags_adp
Cl1 Cl 1.15808(17) 0.41454(11) 0.22756(7) 0.0265(3) Uani 1 1 d . .
Cl2 Cl 0.68454(19) 0.56655(12) 0.73747(7) 0.0296(3) Uani 1 1 d . .
N1 N 0.6128(6) 0.2069(4) 0.3345(2) 0.0216(9) Uani 1 1 d . .
N2 N 0.6374(7) 0.5527(4) 0.3620(2) 0.0214(9) Uani 1 1 d . .
N3 N 0.1315(7) 0.4383(4) 0.8602(2) 0.0234(10) Uani 1 1 d . .
N4 N 0.1836(6) 0.7837(4) 0.8447(2) 0.0204(9) Uani 1 1 d . .
B1 B 0.8711(8) 0.4262(5) 0.1889(3) 0.0136(11) Uani 1 1 d . .
B2 B 0.4002(8) 0.5621(5) 0.6927(3) 0.0140(11) Uani 1 1 d . .
C1 C 0.7342(7) 0.3992(4) 0.2598(3) 0.0186(10) Uani 1 1 d . .
C2 C 0.6564(7) 0.3205(4) 0.3113(2) 0.0180(10) Uani 1 1 d . .
C3 C 0.6654(7) 0.4490(4) 0.3230(2) 0.0179(10) Uani 1 1 d . .
C4 C 0.6292(8) 0.0943(4) 0.2867(3) 0.0207(11) Uani 1 1 d . .
H4 H 0.596898 0.019740 0.316125 0.025 Uiso 1 1 calc R U
C5 C 0.4620(9) 0.0869(5) 0.2261(3) 0.0338(14) Uani 1 1 d . .
H5A H 0.319910 0.087245 0.245939 0.051 Uiso 1 1 calc R U
H5B H 0.470899 0.009658 0.197075 0.051 Uiso 1 1 calc R U
H5C H 0.487478 0.159097 0.196068 0.051 Uiso 1 1 calc R U
C6 C 0.8529(8) 0.0872(5) 0.2609(3) 0.0273(12) Uani 1 1 d . .
H6A H 0.894208 0.161642 0.234197 0.041 Uiso 1 1 calc R U
H6B H 0.857899 0.012222 0.229566 0.041 Uiso 1 1 calc R U
H6C H 0.951708 0.083050 0.302026 0.041 Uiso 1 1 calc R U
C7 C 0.5379(8) 0.1873(5) 0.4072(3) 0.0220(11) Uani 1 1 d . .
H7 H 0.535743 0.272047 0.431226 0.026 Uiso 1 1 calc R U
C8 C 0.3111(8) 0.1270(5) 0.4064(3) 0.0293(13) Uani 1 1 d . .
H8A H 0.217379 0.177858 0.379273 0.044 Uiso 1 1 calc R U
H8B H 0.263217 0.121311 0.455546 0.044 Uiso 1 1 calc R U
H8C H 0.306280 0.042953 0.383712 0.044 Uiso 1 1 calc R U
C9 C 0.6914(9) 0.1169(5) 0.4509(3) 0.0304(13) Uani 1 1 d . .
H9A H 0.697162 0.032558 0.429479 0.046 Uiso 1 1 calc R U
H9B H 0.642603 0.111132 0.499997 0.046 Uiso 1 1 calc R U
H9C H 0.833863 0.161424 0.451560 0.046 Uiso 1 1 calc R U
C10 C 0.5498(8) 0.5491(5) 0.4347(3) 0.0254(12) Uani 1 1 d . .
H10 H 0.538025 0.638188 0.450690 0.031 Uiso 1 1 calc R U
C11 C 0.3248(8) 0.4855(5) 0.4340(3) 0.0306(13) Uani 1 1 d . .
H11A H 0.227421 0.536608 0.408665 0.046 Uiso 1 1 calc R U
H11B H 0.279624 0.475983 0.483297 0.046 Uiso 1 1 calc R U
H11C H 0.322151 0.402938 0.409630 0.046 Uiso 1 1 calc R U
C12 C 0.7092(9) 0.4983(5) 0.4871(3) 0.0278(12) Uani 1 1 d . .
H12A H 0.740771 0.414460 0.470384 0.042 Uiso 1 1 calc R U
H12B H 0.647911 0.493980 0.534576 0.042 Uiso 1 1 calc R U
H12C H 0.840996 0.553916 0.490044 0.042 Uiso 1 1 calc R U
C13 C 0.6787(9) 0.6748(5) 0.3279(3) 0.0265(12) Uani 1 1 d . .
H13 H 0.736020 0.657775 0.279523 0.032 Uiso 1 1 calc R U
C14 C 0.8475(9) 0.7586(5) 0.3710(3) 0.0323(13) Uani 1 1 d . .
H14A H 0.790847 0.782477 0.417323 0.048 Uiso 1 1 calc R U
H14B H 0.885741 0.833882 0.344732 0.048 Uiso 1 1 calc R U
H14C H 0.974397 0.713230 0.378832 0.048 Uiso 1 1 calc R U
C15 C 0.4730(10) 0.7367(5) 0.3173(3) 0.0353(14) Uani 1 1 d . .
H15A H 0.365875 0.677517 0.292482 0.053 Uiso 1 1 calc R U
H15B H 0.499203 0.810486 0.288541 0.053 Uiso 1 1 calc R U
H15C H 0.420813 0.762286 0.363957 0.053 Uiso 1 1 calc R U
C16 C 0.8480(8) 0.5672(4) 0.1623(2) 0.0191(11) Uani 1 1 d . .
C17 C 0.6476(8) 0.6031(5) 0.1410(3) 0.0248(12) Uani 1 1 d . .
H17 H 0.527330 0.543648 0.141955 0.030 Uiso 1 1 calc R U
C18 C 0.6183(9) 0.7220(5) 0.1186(3) 0.0309(13) Uani 1 1 d . .
H18 H 0.479955 0.742488 0.104143 0.037 Uiso 1 1 calc R U
C19 C 0.7900(9) 0.8111(5) 0.1171(3) 0.0295(13) Uani 1 1 d . .
H19 H 0.770547 0.892943 0.102012 0.035 Uiso 1 1 calc R U
C20 C 0.9906(10) 0.7792(5) 0.1380(3) 0.0338(14) Uani 1 1 d . .
H20 H 1.109524 0.839701 0.137757 0.041 Uiso 1 1 calc R U
C21 C 1.0189(8) 0.6585(5) 0.1594(3) 0.0241(12) Uani 1 1 d . .
H21 H 1.158267 0.637782 0.172451 0.029 Uiso 1 1 calc R U
C22 C 0.8188(7) 0.3207(4) 0.1250(2) 0.0163(10) Uani 1 1 d . .
C23 C 0.9681(8) 0.2480(5) 0.0948(3) 0.0226(11) Uani 1 1 d . .
H23 H 1.111856 0.259497 0.112352 0.027 Uiso 1 1 calc R U
C24 C 0.9148(9) 0.1596(5) 0.0400(3) 0.0288(13) Uani 1 1 d . .
H24 H 1.021550 0.111838 0.020765 0.035 Uiso 1 1 calc R U
C25 C 0.7064(9) 0.1402(5) 0.0130(3) 0.0272(12) Uani 1 1 d . .
H25 H 0.669137 0.079230 -0.024396 0.033 Uiso 1 1 calc R U
C26 C 0.5549(9) 0.2106(5) 0.0415(3) 0.0286(12) Uani 1 1 d . .
H26 H 0.411779 0.198578 0.023354 0.034 Uiso 1 1 calc R U
C27 C 0.6090(8) 0.2995(5) 0.0965(3) 0.0231(11) Uani 1 1 d . .
H27 H 0.501432 0.347146 0.115257 0.028 Uiso 1 1 calc R U
C28 C 0.2634(7) 0.5894(4) 0.7632(2) 0.0177(10) Uani 1 1 d . .
C29 C 0.1831(8) 0.5408(5) 0.8252(3) 0.0199(11) Uani 1 1 d . .
C30 C 0.2024(7) 0.6690(5) 0.8180(2) 0.0189(10) Uani 1 1 d . .
C31 C 0.1522(8) 0.3160(5) 0.8222(3) 0.0265(12) Uani 1 1 d . .
H31 H 0.204998 0.333983 0.773540 0.032 Uiso 1 1 calc R U
C32 C 0.3154(10) 0.2443(5) 0.8593(4) 0.0388(15) Uani 1 1 d . .
H32A H 0.446068 0.299191 0.869419 0.058 Uiso 1 1 calc R U
H32B H 0.347303 0.172952 0.828439 0.058 Uiso 1 1 calc R U
H32C H 0.259226 0.214095 0.904339 0.058 Uiso 1 1 calc R U
C33 C -0.0623(9) 0.2405(5) 0.8120(3) 0.0324(13) Uani 1 1 d . .
H33A H -0.115716 0.217601 0.858788 0.049 Uiso 1 1 calc R U
H33B H -0.045857 0.164413 0.782766 0.049 Uiso 1 1 calc R U
H33C H -0.163741 0.290669 0.787943 0.049 Uiso 1 1 calc R U
C34 C 0.0529(8) 0.4398(5) 0.9340(3) 0.0240(12) Uani 1 1 d . .
H34 H 0.026155 0.350344 0.946616 0.029 Uiso 1 1 calc R U
C35 C -0.1601(8) 0.4963(5) 0.9386(3) 0.0319(13) Uani 1 1 d . .
H35A H -0.147661 0.580123 0.919535 0.048 Uiso 1 1 calc R U
H35B H -0.200755 0.501799 0.988730 0.048 Uiso 1 1 calc R U
H35C H -0.269279 0.443198 0.910650 0.048 Uiso 1 1 calc R U
C36 C 0.2253(9) 0.4981(5) 0.9868(3) 0.0302(13) Uani 1 1 d . .
H36A H 0.349950 0.449312 0.985141 0.045 Uiso 1 1 calc R U
H36B H 0.170459 0.498382 1.035250 0.045 Uiso 1 1 calc R U
H36C H 0.266601 0.584209 0.974025 0.045 Uiso 1 1 calc R U
C37 C 0.1074(8) 0.8048(5) 0.9178(3) 0.0223(11) Uani 1 1 d . .
H37 H 0.090969 0.721546 0.940115 0.027 Uiso 1 1 calc R U
C38 C -0.1101(9) 0.8559(5) 0.9163(3) 0.0293(13) Uani 1 1 d . .
H38A H -0.098026 0.940059 0.897568 0.044 Uiso 1 1 calc R U
H38B H -0.163374 0.859724 0.964940 0.044 Uiso 1 1 calc R U
H38C H -0.209317 0.801001 0.885501 0.044 Uiso 1 1 calc R U
C39 C 0.2706(8) 0.8867(5) 0.9631(3) 0.0292(13) Uani 1 1 d . .
H39A H 0.406596 0.848523 0.963914 0.044 Uiso 1 1 calc R U
H39B H 0.220687 0.895205 1.012041 0.044 Uiso 1 1 calc R U
H39C H 0.290170 0.969479 0.942865 0.044 Uiso 1 1 calc R U
C40 C 0.2192(8) 0.8931(4) 0.7991(3) 0.0211(11) Uani 1 1 d . .
H40 H 0.191599 0.968535 0.829284 0.025 Uiso 1 1 calc R U
C41 C 0.0592(9) 0.8860(5) 0.7364(3) 0.0305(13) Uani 1 1 d . .
H41A H 0.082727 0.814247 0.704509 0.046 Uiso 1 1 calc R U
H41B H 0.077302 0.963029 0.710058 0.046 Uiso 1 1 calc R U
H41C H -0.085683 0.876065 0.754214 0.046 Uiso 1 1 calc R U
C42 C 0.4487(9) 0.9120(5) 0.7773(3) 0.0306(13) Uani 1 1 d . .
H42A H 0.542216 0.926085 0.820165 0.046 Uiso 1 1 calc R U
H42B H 0.466238 0.984788 0.747337 0.046 Uiso 1 1 calc R U
H42C H 0.486130 0.837461 0.750233 0.046 Uiso 1 1 calc R U
C43 C 0.3956(8) 0.6657(4) 0.6337(2) 0.0186(10) Uani 1 1 d . .
C44 C 0.2040(9) 0.6847(5) 0.5978(3) 0.0284(12) Uani 1 1 d . .
H44 H 0.078461 0.634667 0.608705 0.034 Uiso 1 1 calc R U
C45 C 0.1908(10) 0.7740(5) 0.5467(3) 0.0357(14) Uani 1 1 d . .
H45 H 0.058520 0.783207 0.522474 0.043 Uiso 1 1 calc R U
C46 C 0.3688(11) 0.8490(5) 0.5311(3) 0.0368(15) Uani 1 1 d . .
H46 H 0.359252 0.911763 0.497002 0.044 Uiso 1 1 calc R U
C47 C 0.5621(10) 0.8331(5) 0.5650(3) 0.0328(14) Uani 1 1 d . .
H47 H 0.686195 0.884286 0.554016 0.039 Uiso 1 1 calc R U
C48 C 0.5739(9) 0.7415(5) 0.6153(3) 0.0298(13) Uani 1 1 d . .
H48 H 0.707998 0.730533 0.637743 0.036 Uiso 1 1 calc R U
C49 C 0.3325(8) 0.4197(5) 0.6608(2) 0.0210(11) Uani 1 1 d . .
C50 C 0.4751(9) 0.3267(5) 0.6540(3) 0.0297(13) Uani 1 1 d . .
H50 H 0.621046 0.346984 0.667360 0.036 Uiso 1 1 calc R U
C51 C 0.4096(10) 0.2052(5) 0.6282(3) 0.0338(14) Uani 1 1 d . .
H51 H 0.509491 0.143818 0.625205 0.041 Uiso 1 1 calc R U
C52 C 0.1986(10) 0.1749(5) 0.6069(3) 0.0374(15) Uani 1 1 d . .
H52 H 0.153649 0.092966 0.588383 0.045 Uiso 1 1 calc R U
C53 C 0.0528(10) 0.2645(5) 0.6127(3) 0.0329(14) Uani 1 1 d . .
H53 H -0.092634 0.244219 0.598658 0.039 Uiso 1 1 calc R U
C54 C 0.1214(9) 0.3837(5) 0.6392(3) 0.0272(12) Uani 1 1 d . .
H54 H 0.019727 0.443978 0.642925 0.033 Uiso 1 1 calc R U

loop_
_atom_site_aniso_label
_atom_site_aniso_U_11
_atom_site_aniso_U_22
_atom_site_aniso_U_33
_atom_site_aniso_U_23
_atom_site_aniso_U_13
_atom_site_aniso_U_12
Cl1 0.0192(7) 0.0336(7) 0.0265(7) 0.0010(6) -0.0022(5) 0.0023(6)
Cl2 0.0231(7) 0.0378(8) 0.0283(7) 0.0010(6) -0.0029(6) 0.0062(6)
N1 0.030(2) 0.018(2) 0.017(2) -0.0009(17) 0.0047(18) -0.0011(18)
N2 0.031(2) 0.017(2) 0.016(2) -0.0007(17) 0.0061(18) 0.0033(18)
N3 0.035(3) 0.015(2) 0.020(2) 0.0035(18) 0.0072(19) 0.0005(19)
N4 0.026(2) 0.019(2) 0.017(2) -0.0008(17) 0.0048(17) 0.0037(18)
B1 0.007(2) 0.017(3) 0.016(3) 0.001(2) -0.001(2) 0.002(2)
B2 0.012(3) 0.018(3) 0.013(3) 0.001(2) 0.000(2) 0.004(2)
C1 0.013(2) 0.022(3) 0.022(3) -0.001(2) 0.001(2) 0.0044(19)
C2 0.018(3) 0.020(3) 0.016(2) 0.000(2) -0.001(2) 0.000(2)
C3 0.020(3) 0.022(3) 0.012(2) 0.002(2) 0.0039(19) 0.000(2)
C4 0.027(3) 0.016(3) 0.019(3) 0.000(2) 0.004(2) 0.000(2)
C5 0.034(3) 0.037(3) 0.028(3) -0.005(3) -0.005(3) 0.000(3)
C6 0.032(3) 0.021(3) 0.029(3) 0.001(2) 0.002(2) 0.005(2)
C7 0.028(3) 0.022(3) 0.017(3) 0.003(2) 0.003(2) 0.003(2)
C8 0.029(3) 0.033(3) 0.026(3) 0.003(2) 0.002(2) -0.001(3)
C9 0.035(3) 0.032(3) 0.024(3) 0.003(2) 0.000(2) 0.007(3)
C10 0.036(3) 0.023(3) 0.018(3) -0.005(2) 0.009(2) 0.003(2)
C11 0.036(3) 0.031(3) 0.028(3) 0.001(2) 0.012(3) 0.012(3)
C12 0.035(3) 0.030(3) 0.018(3) 0.002(2) 0.004(2) 0.001(2)
C13 0.038(3) 0.022(3) 0.019(3) 0.003(2) 0.005(2) 0.000(2)
C14 0.033(3) 0.027(3) 0.037(3) -0.001(3) 0.003(3) -0.001(3)
C15 0.049(4) 0.021(3) 0.036(3) -0.004(3) -0.005(3) 0.009(3)
C16 0.028(3) 0.018(2) 0.012(2) -0.0045(19) 0.006(2) 0.003(2)
C17 0.026(3) 0.022(3) 0.027(3) 0.001(2) -0.003(2) 0.006(2)
C18 0.037(3) 0.031(3) 0.026(3) 0.006(3) 0.001(3) 0.010(3)
C19 0.049(4) 0.020(3) 0.021(3) 0.003(2) 0.008(3) 0.008(3)
C20 0.041(4) 0.028(3) 0.032(3) 0.004(3) 0.009(3) -0.004(3)
C21 0.026(3) 0.021(3) 0.024(3) -0.001(2) 0.003(2) -0.002(2)
C22 0.019(3) 0.017(2) 0.013(2) 0.0042(19) 0.0015(19) 0.0017(19)
C23 0.021(3) 0.025(3) 0.023(3) 0.002(2) 0.005(2) 0.003(2)
C24 0.033(3) 0.020(3) 0.033(3) -0.002(2) 0.015(3) 0.003(2)
C25 0.037(3) 0.022(3) 0.022(3) -0.003(2) 0.005(2) -0.005(2)
C26 0.029(3) 0.029(3) 0.028(3) -0.003(2) -0.001(2) 0.005(2)
C27 0.025(3) 0.019(3) 0.025(3) -0.002(2) 0.000(2) 0.003(2)
C28 0.018(2) 0.015(2) 0.020(3) 0.003(2) -0.002(2) 0.0019(19)
C29 0.022(3) 0.020(3) 0.018(3) 0.000(2) -0.003(2) 0.007(2)
C30 0.017(2) 0.025(3) 0.014(2) 0.001(2) -0.0002(19) 0.002(2)
C31 0.035(3) 0.019(3) 0.026(3) -0.001(2) 0.008(2) 0.001(2)
C32 0.043(4) 0.021(3) 0.052(4) -0.003(3) 0.000(3) 0.005(3)
C33 0.037(3) 0.024(3) 0.034(3) -0.003(3) -0.005(3) -0.002(2)
C34 0.031(3) 0.021(3) 0.020(3) 0.005(2) 0.007(2) 0.001(2)
C35 0.027(3) 0.036(3) 0.030(3) -0.007(3) 0.007(2) -0.007(2)
C36 0.039(3) 0.029(3) 0.022(3) -0.001(2) 0.000(2) 0.007(2)
C37 0.025(3) 0.025(3) 0.018(3) 0.002(2) 0.005(2) 0.003(2)
C38 0.033(3) 0.034(3) 0.022(3) -0.001(2) 0.008(2) 0.008(3)
C39 0.030(3) 0.031(3) 0.026(3) -0.004(2) 0.000(2) 0.005(2)
C40 0.030(3) 0.013(2) 0.020(3) 0.001(2) 0.003(2) 0.004(2)
C41 0.037(3) 0.027(3) 0.029(3) 0.005(2) 0.000(3) 0.009(2)
C42 0.031(3) 0.024(3) 0.037(3) -0.001(3) 0.004(3) 0.000(2)
C43 0.026(3) 0.017(2) 0.014(2) -0.0012(19) 0.006(2) 0.005(2)
C44 0.033(3) 0.028(3) 0.025(3) 0.004(2) 0.002(2) 0.005(2)
C45 0.048(4) 0.036(3) 0.024(3) -0.002(3) -0.010(3) 0.013(3)
C46 0.072(5) 0.021(3) 0.019(3) 0.007(2) 0.011(3) 0.010(3)
C47 0.045(4) 0.024(3) 0.031(3) 0.009(3) 0.017(3) 0.000(3)
C48 0.035(3) 0.027(3) 0.027(3) 0.000(2) 0.006(2) 0.001(2)
C49 0.027(3) 0.023(3) 0.014(2) 0.004(2) 0.007(2) 0.003(2)
C50 0.033(3) 0.030(3) 0.027(3) 0.004(2) 0.010(2) 0.009(3)
C51 0.049(4) 0.019(3) 0.035(3) 0.001(2) 0.020(3) 0.007(3)
C52 0.059(4) 0.024(3) 0.028(3) -0.006(2) 0.020(3) -0.009(3)
C53 0.040(4) 0.030(3) 0.027(3) -0.008(3) 0.005(3) -0.004(3)
C54 0.034(3) 0.023(3) 0.024(3) -0.003(2) 0.005(2) 0.001(2)

loop_
_atom_type_symbol
_atom_type_description
_atom_type_scat_dispersion_real
_atom_type_scat_dispersion_imag
_atom_type_scat_source
C C 0.0033 0.0016 'International Tables Vol C Tables 4.2.6.8 and 6.1.1.4'
H H 0.0000 0.0000 'International Tables Vol C Tables 4.2.6.8 and 6.1.1.4'
B B 0.0013 0.0007 'International Tables Vol C Tables 4.2.6.8 and 6.1.1.4'
Cl Cl 0.1484 0.1585 'International Tables Vol C Tables 4.2.6.8 and 6.1.1.4'
N N 0.0061 0.0033 'International Tables Vol C Tables 4.2.6.8 and 6.1.1.4'

loop_
_geom_angle_atom_site_label_1
_geom_angle_atom_site_label_2
_geom_angle_atom_site_label_3
_geom_angle
C2 N1 C7 121.3(4)
C2 N1 C4 121.0(4)
C7 N1 C4 117.7(4)
C3 N2 C10 122.4(4)
C3 N2 C13 117.7(4)
C10 N2 C13 119.7(4)
C29 N3 C34 123.5(4)
C29 N3 C31 117.5(4)
C34 N3 C31 119.0(4)
C30 N4 C37 121.1(4)
C30 N4 C40 120.3(4)
C37 N4 C40 118.4(4)
C22 B1 C1 113.1(4)
C22 B1 C16 112.4(4)
C1 B1 C16 111.2(4)
C22 B1 Cl1 109.5(3)
C1 B1 Cl1 100.3(3)
C16 B1 Cl1 109.5(3)
C43 B2 C28 115.0(4)
C43 B2 C49 113.6(4)
C28 B2 C49 109.3(4)
C43 B2 Cl2 109.9(3)
C28 B2 Cl2 99.5(3)
C49 B2 Cl2 108.4(3)
C3 C1 C2 60.3(3)
C3 C1 B1 145.8(4)
C2 C1 B1 151.4(4)
N1 C2 C1 150.6(5)
N1 C2 C3 149.6(5)
C1 C2 C3 59.7(3)
N2 C3 C1 146.5(5)
N2 C3 C2 153.4(4)
C1 C3 C2 60.0(3)
N1 C4 C6 111.6(4)
N1 C4 C5 111.1(4)
C6 C4 C5 113.0(4)
N1 C4 H4 106.9
C6 C4 H4 106.9
C5 C4 H4 106.9
C4 C5 H5A 109.5
C4 C5 H5B 109.5
H5A C5 H5B 109.5
C4 C5 H5C 109.5
H5A C5 H5C 109.5
H5B C5 H5C 109.5
C4 C6 H6A 109.5
C4 C6 H6B 109.5
H6A C6 H6B 109.5
C4 C6 H6C 109.5
H6A C6 H6C 109.5
H6B C6 H6C 109.5
N1 C7 C9 111.6(4)
N1 C7 C8 111.9(4)
C9 C7 C8 112.6(4)
N1 C7 H7 106.8
C9 C7 H7 106.8
C8 C7 H7 106.8
C7 C8 H8A 109.5
C7 C8 H8B 109.5
H8A C8 H8B 109.5
C7 C8 H8C 109.5
H8A C8 H8C 109.5
H8B C8 H8C 109.5
C7 C9 H9A 109.5
C7 C9 H9B 109.5
H9A C9 H9B 109.5
C7 C9 H9C 109.5
H9A C9 H9C 109.5
H9B C9 H9C 109.5
N2 C10 C11 112.1(4)
N2 C10 C12 110.2(4)
C11 C10 C12 115.5(4)
N2 C10 H10 106.1
C11 C10 H10 106.1
C12 C10 H10 106.1
C10 C11 H11A 109.5
C10 C11 H11B 109.5
H11A C11 H11B 109.5
C10 C11 H11C 109.5
H11A C11 H11C 109.5
H11B C11 H11C 109.5
C10 C12 H12A 109.5
C10 C12 H12B 109.5
H12A C12 H12B 109.5
C10 C12 H12C 109.5
H12A C12 H12C 109.5
H12B C12 H12C 109.5
N2 C13 C15 110.6(4)
N2 C13 C14 110.6(4)
C15 C13 C14 112.3(5)
N2 C13 H13 107.7
C15 C13 H13 107.7
C14 C13 H13 107.7
C13 C14 H14A 109.5
C13 C14 H14B 109.5
H14A C14 H14B 109.5
C13 C14 H14C 109.5
H14A C14 H14C 109.5
H14B C14 H14C 109.5
C13 C15 H15A 109.5
C13 C15 H15B 109.5
H15A C15 H15B 109.5
C13 C15 H15C 109.5
H15A C15 H15C 109.5
H15B C15 H15C 109.5
C21 C16 C17 116.2(5)
C21 C16 B1 123.9(4)
C17 C16 B1 119.9(4)
C18 C17 C16 122.4(5)
C18 C17 H17 118.8
C16 C17 H17 118.8
C17 C18 C19 120.2(5)
C17 C18 H18 119.9
C19 C18 H18 119.9
C18 C19 C20 119.0(5)
C18 C19 H19 120.5
C20 C19 H19 120.5
C19 C20 C21 120.3(5)
C19 C20 H20 119.8
C21 C20 H20 119.8
C20 C21 C16 121.9(5)
C20 C21 H21 119.1
C16 C21 H21 119.1
C23 C22 C27 116.0(4)
C23 C22 B1 124.8(4)
C27 C22 B1 119.2(4)
C24 C23 C22 122.4(5)
C24 C23 H23 118.8
C22 C23 H23 118.8
C23 C24 C25 120.4(5)
C23 C24 H24 119.8
C25 C24 H24 119.8
C26 C25 C24 118.8(5)
C26 C25 H25 120.6
C24 C25 H25 120.6
C25 C26 C27 120.7(5)
C25 C26 H26 119.7
C27 C26 H26 119.7
C26 C27 C22 121.7(5)
C26 C27 H27 119.1
C22 C27 H27 119.1
C29 C28 C30 59.8(3)
C29 C28 B2 145.4(4)
C30 C28 B2 151.5(4)
N3 C29 C30 153.4(5)
N3 C29 C28 146.1(5)
C30 C29 C28 60.5(3)
N4 C30 C29 150.1(5)
N4 C30 C28 150.1(5)
C29 C30 C28 59.8(3)
N3 C31 C32 111.2(4)
N3 C31 C33 111.4(4)
C32 C31 C33 112.2(5)
N3 C31 H31 107.3
C32 C31 H31 107.3
C33 C31 H31 107.3
C31 C32 H32A 109.5
C31 C32 H32B 109.5
H32A C32 H32B 109.5
C31 C32 H32C 109.5
H32A C32 H32C 109.5
H32B C32 H32C 109.5
C31 C33 H33A 109.5
C31 C33 H33B 109.5
H33A C33 H33B 109.5
C31 C33 H33C 109.5
H33A C33 H33C 109.5
H33B C33 H33C 109.5
N3 C34 C35 112.0(4)
N3 C34 C36 110.7(4)
C35 C34 C36 114.6(4)
N3 C34 H34 106.3
C35 C34 H34 106.3
C36 C34 H34 106.3
C34 C35 H35A 109.5
C34 C35 H35B 109.5
H35A C35 H35B 109.5
C34 C35 H35C 109.5
H35A C35 H35C 109.5
H35B C35 H35C 109.5
C34 C36 H36A 109.5
C34 C36 H36B 109.5
H36A C36 H36B 109.5
C34 C36 H36C 109.5
H36A C36 H36C 109.5
H36B C36 H36C 109.5
N4 C37 C39 110.9(4)
N4 C37 C38 111.4(4)
C39 C37 C38 112.4(4)
N4 C37 H37 107.3
C39 C37 H37 107.3
C38 C37 H37 107.3
C37 C38 H38A 109.5
C37 C38 H38B 109.5
H38A C38 H38B 109.5
C37 C38 H38C 109.5
H38A C38 H38C 109.5
H38B C38 H38C 109.5
C37 C39 H39A 109.5
C37 C39 H39B 109.5
H39A C39 H39B 109.5
C37 C39 H39C 109.5
H39A C39 H39C 109.5
H39B C39 H39C 109.5
N4 C40 C42 111.7(4)
N4 C40 C41 111.3(4)
C42 C40 C41 113.6(4)
N4 C40 H40 106.6
C42 C40 H40 106.6
C41 C40 H40 106.6
C40 C41 H41A 109.5
C40 C41 H41B 109.5
H41A C41 H41B 109.5
C40 C41 H41C 109.5
H41A C41 H41C 109.5
H41B C41 H41C 109.5
C40 C42 H42A 109.5
C40 C42 H42B 109.5
H42A C42 H42B 109.5
C40 C42 H42C 109.5
H42A C42 H42C 109.5
H42B C42 H42C 109.5
C48 C43 C44 116.3(5)
C48 C43 B2 123.9(5)
C44 C43 B2 119.9(4)
C45 C44 C43 122.2(5)
C45 C44 H44 118.9
C43 C44 H44 118.9
C46 C45 C44 119.9(6)
C46 C45 H45 120.0
C44 C45 H45 120.0
C45 C46 C47 119.9(5)
C45 C46 H46 120.1
C47 C46 H46 120.1
C46 C47 C48 119.6(5)
C46 C47 H47 120.2
C48 C47 H47 120.2
C43 C48 C47 122.1(5)
C43 C48 H48 119.0
C47 C48 H48 119.0
C54 C49 C50 115.7(5)
C54 C49 B2 120.3(4)
C50 C49 B2 124.0(5)
C51 C50 C49 122.1(5)
C51 C50 H50 118.9
C49 C50 H50 118.9
C52 C51 C50 119.7(5)
C52 C51 H51 120.2
C50 C51 H51 120.2
C51 C52 C53 119.8(5)
C51 C52 H52 120.1
C53 C52 H52 120.1
C54 C53 C52 119.3(6)
C54 C53 H53 120.3
C52 C53 H53 120.3
C53 C54 C49 123.3(5)
C53 C54 H54 118.4
C49 C54 H54 118.4

loop_
_geom_bond_atom_site_label_1
_geom_bond_atom_site_label_2
_geom_bond_distance
Cl1 B1 1.942(5)
Cl2 B2 1.950(5)
N1 C2 1.320(6)
N1 C7 1.472(6)
N1 C4 1.487(6)
N2 C3 1.335(6)
N2 C10 1.485(6)
N2 C13 1.488(6)
N3 C29 1.324(6)
N3 C34 1.483(6)
N3 C31 1.486(6)
N4 C30 1.327(6)
N4 C37 1.479(6)
N4 C40 1.486(6)
B1 C22 1.621(7)
B1 C1 1.627(7)
B1 C16 1.629(7)
B2 C43 1.599(7)
B2 C28 1.628(7)
B2 C49 1.638(7)
C1 C3 1.377(6)
C1 C2 1.382(7)
C2 C3 1.385(6)
C4 C6 1.510(7)
C4 C5 1.519(7)
C4 H4 1.0000
C5 H5A 0.9800
C5 H5B 0.9800
C5 H5C 0.9800
C6 H6A 0.9800
C6 H6B 0.9800
C6 H6C 0.9800
C7 C9 1.516(7)
C7 C8 1.517(7)
C7 H7 1.0000
C8 H8A 0.9800
C8 H8B 0.9800
C8 H8C 0.9800
C9 H9A 0.9800
C9 H9B 0.9800
C9 H9C 0.9800
C10 C11 1.520(7)
C10 C12 1.530(7)
C10 H10 1.0000
C11 H11A 0.9800
C11 H11B 0.9800
C11 H11C 0.9800
C12 H12A 0.9800
C12 H12B 0.9800
C12 H12C 0.9800
C13 C15 1.516(8)
C13 C14 1.524(7)
C13 H13 1.0000
C14 H14A 0.9800
C14 H14B 0.9800
C14 H14C 0.9800
C15 H15A 0.9800
C15 H15B 0.9800
C15 H15C 0.9800
C16 C21 1.397(7)
C16 C17 1.401(7)
C17 C18 1.384(7)
C17 H17 0.9500
C18 C19 1.384(8)
C18 H18 0.9500
C19 C20 1.385(8)
C19 H19 0.9500
C20 C21 1.395(7)
C20 H20 0.9500
C21 H21 0.9500
C22 C23 1.391(6)
C22 C27 1.407(7)
C23 C24 1.383(7)
C23 H23 0.9500
C24 C25 1.388(8)
C24 H24 0.9500
C25 C26 1.373(7)
C25 H25 0.9500
C26 C27 1.390(7)
C26 H26 0.9500
C27 H27 0.9500
C28 C29 1.384(7)
C28 C30 1.393(6)
C29 C30 1.384(7)
C31 C32 1.503(8)
C31 C33 1.519(7)
C31 H31 1.0000
C32 H32A 0.9800
C32 H32B 0.9800
C32 H32C 0.9800
C33 H33A 0.9800
C33 H33B 0.9800
C33 H33C 0.9800
C34 C35 1.521(7)
C34 C36 1.523(7)
C34 H34 1.0000
C35 H35A 0.9800
C35 H35B 0.9800
C35 H35C 0.9800
C36 H36A 0.9800
C36 H36B 0.9800
C36 H36C 0.9800
C37 C39 1.512(7)
C37 C38 1.517(7)
C37 H37 1.0000
C38 H38A 0.9800
C38 H38B 0.9800
C38 H38C 0.9800
C39 H39A 0.9800
C39 H39B 0.9800
C39 H39C 0.9800
C40 C42 1.513(7)
C40 C41 1.517(7)
C40 H40 1.0000
C41 H41A 0.9800
C41 H41B 0.9800
C41 H41C 0.9800
C42 H42A 0.9800
C42 H42B 0.9800
C42 H42C 0.9800
C43 C48 1.392(7)
C43 C44 1.397(7)
C44 C45 1.386(7)
C44 H44 0.9500
C45 C46 1.370(8)
C45 H45 0.9500
C46 C47 1.382(8)
C46 H46 0.9500
C47 C48 1.392(7)
C47 H47 0.9500
C48 H48 0.9500
C49 C54 1.396(7)
C49 C50 1.402(7)
C50 C51 1.398(7)
C50 H50 0.9500
C51 C52 1.384(8)
C51 H51 0.9500
C52 C53 1.388(8)
C52 H52 0.9500
C53 C54 1.384(7)
C53 H53 0.9500
C54 H54 0.9500

loop_
_geom_torsion_atom_site_label_1
_geom_torsion_atom_site_label_2
_geom_torsion_atom_site_label_3
_geom_torsion_atom_site_label_4
_geom_torsion
C22 B1 C1 C3 -163.3(6)
C16 B1 C1 C3 -35.6(9)
Cl1 B1 C1 C3 80.2(8)
C22 B1 C1 C2 47.4(10)
C16 B1 C1 C2 175.1(8)
Cl1 B1 C1 C2 -69.1(9)
C7 N1 C2 C1 173.6(8)
C4 N1 C2 C1 -9.0(11)
C7 N1 C2 C3 -1.6(11)
C4 N1 C2 C3 175.9(7)
C3 C1 C2 N1 -177.2(10)
B1 C1 C2 N1 -16.5(15)
B1 C1 C2 C3 160.7(9)
C10 N2 C3 C1 -179.1(7)
C13 N2 C3 C1 6.3(10)
C10 N2 C3 C2 -0.1(13)
C13 N2 C3 C2 -174.6(9)
C2 C1 C3 N2 179.5(9)
B1 C1 C3 N2 15.8(13)
B1 C1 C3 C2 -163.7(8)
N1 C2 C3 N2 -2.1(17)
C1 C2 C3 N2 -179.4(11)
N1 C2 C3 C1 177.2(9)
C2 N1 C4 C6 60.4(6)
C7 N1 C4 C6 -122.0(5)
C2 N1 C4 C5 -66.7(6)
C7 N1 C4 C5 110.8(5)
C2 N1 C7 C9 -118.4(5)
C4 N1 C7 C9 64.1(6)
C2 N1 C7 C8 114.4(5)
C4 N1 C7 C8 -63.1(6)
C3 N2 C10 C11 -61.6(6)
C13 N2 C10 C11 112.9(5)
C3 N2 C10 C12 68.5(6)
C13 N2 C10 C12 -117.0(5)
C3 N2 C13 C15 112.5(5)
C10 N2 C13 C15 -62.2(6)
C3 N2 C13 C14 -122.5(5)
C10 N2 C13 C14 62.8(6)
C22 B1 C16 C21 -114.0(5)
C1 B1 C16 C21 117.9(5)
Cl1 B1 C16 C21 8.0(6)
C22 B1 C16 C17 66.4(6)
C1 B1 C16 C17 -61.7(6)
Cl1 B1 C16 C17 -171.7(4)
C21 C16 C17 C18 -0.3(7)
B1 C16 C17 C18 179.4(5)
C16 C17 C18 C19 -0.5(8)
C17 C18 C19 C20 0.3(8)
C18 C19 C20 C21 0.7(8)
C19 C20 C21 C16 -1.5(8)
C17 C16 C21 C20 1.3(7)
B1 C16 C21 C20 -178.3(5)
C1 B1 C22 C23 -121.1(5)
C16 B1 C22 C23 111.9(5)
Cl1 B1 C22 C23 -10.1(6)
C1 B1 C22 C27 59.6(6)
C16 B1 C22 C27 -67.5(5)
Cl1 B1 C22 C27 170.5(4)
C27 C22 C23 C24 -0.2(7)
B1 C22 C23 C24 -179.6(5)
C22 C23 C24 C25 0.0(8)
C23 C24 C25 C26 0.3(8)
C24 C25 C26 C27 -0.3(8)
C25 C26 C27 C22 0.0(8)
C23 C22 C27 C26 0.3(7)
B1 C22 C27 C26 179.7(4)
C43 B2 C28 C29 170.1(6)
C49 B2 C28 C29 41.0(9)
Cl2 B2 C28 C29 -72.5(8)
C43 B2 C28 C30 -45.8(10)
C49 B2 C28 C30 -174.9(8)
Cl2 B2 C28 C30 71.6(9)
C34 N3 C29 C30 -3.4(13)
C31 N3 C29 C30 175.9(9)
C34 N3 C29 C28 176.8(7)
C31 N3 C29 C28 -3.9(10)
C30 C28 C29 N3 179.9(9)
B2 C28 C29 N3 -19.0(13)
B2 C28 C29 C30 161.1(8)
C37 N4 C30 C29 0.4(11)
C40 N4 C30 C29 -173.7(8)
C37 N4 C30 C28 -175.6(8)
C40 N4 C30 C28 10.3(11)
N3 C29 C30 N4 2.4(17)
C28 C29 C30 N4 -177.7(10)
N3 C29 C30 C28 -179.9(11)
C29 C28 C30 N4 177.7(10)
B2 C28 C30 N4 20.4(15)
B2 C28 C30 C29 -157.3(9)
C29 N3 C31 C32 116.9(5)
C34 N3 C31 C32 -63.8(6)
C29 N3 C31 C33 -117.2(5)
C34 N3 C31 C33 62.2(6)
C29 N3 C34 C35 64.0(6)
C31 N3 C34 C35 -115.3(5)
C29 N3 C34 C36 -65.3(6)
C31 N3 C34 C36 115.4(5)
C30 N4 C37 C39 121.9(5)
C40 N4 C37 C39 -63.8(5)
C30 N4 C37 C38 -112.1(5)
C40 N4 C37 C38 62.2(5)
C30 N4 C40 C42 -66.0(6)
C37 N4 C40 C42 119.7(5)
C30 N4 C40 C41 62.1(6)
C37 N4 C40 C41 -112.2(5)
C28 B2 C43 C48 114.7(5)
C49 B2 C43 C48 -118.4(5)
Cl2 B2 C43 C48 3.4(6)
C28 B2 C43 C44 -64.7(6)
C49 B2 C43 C44 62.2(6)
Cl2 B2 C43 C44 -176.0(4)
C48 C43 C44 C45 -0.1(7)
B2 C43 C44 C45 179.4(5)
C43 C44 C45 C46 -1.4(8)
C44 C45 C46 C47 1.7(8)
C45 C46 C47 C48 -0.6(8)
C44 C43 C48 C47 1.2(7)
B2 C43 C48 C47 -178.2(5)
C46 C47 C48 C43 -0.9(8)
C43 B2 C49 C54 -70.7(6)
C28 B2 C49 C54 59.1(6)
Cl2 B2 C49 C54 166.7(4)
C43 B2 C49 C50 110.1(5)
C28 B2 C49 C50 -120.0(5)
Cl2 B2 C49 C50 -12.4(6)
C54 C49 C50 C51 -0.8(7)
B2 C49 C50 C51 178.3(5)
C49 C50 C51 C52 1.5(8)
C50 C51 C52 C53 -1.3(8)
C51 C52 C53 C54 0.6(8)
C52 C53 C54 C49 0.0(8)
C50 C49 C54 C53 0.1(7)
B2 C49 C54 C53 -179.1(5)
